data_7158108
loop_
_publ_author_name
'Tsou, Yun-Jie'
'Guan, Ren-You'
'Han, Jeng-Liang'

_publ_section_title
;
 Enantioselective organocatalytic vinylogous aldol-cyclization cascade
 reaction of 3-alkylidene oxindoles with <i>o</i>-quinones.
;
_journal_issue 26
_journal_name_full 'Organic &amp; biomolecular chemistry'
_journal_page_first 5836
_journal_page_last 5843
_journal_paper_doi 10.1039/d1ob00888a
_journal_volume 19
_journal_year 2021
_chemical_formula_moiety 'C32 H26 Br N O4.5'
_chemical_formula_sum 'C32 H26 Br N O4.5'
_chemical_formula_weight 576.45
_space_group_crystal_system monoclinic
_space_group_IT_number 5
_space_group_name_Hall 'I 2y'
_space_group_name_H-M_alt 'I 1 2 1'
_atom_sites_solution_hydrogens mixed
_audit_creation_date 2020-09-29
_audit_creation_method
;
Olex2 1.2-ac3
(compiled 2017.02.24 svn.r3390 for Rigaku Oxford Diffraction, GUI svn.r5318)
;
_audit_update_record
;
2020-09-29 deposited with the CCDC.	2021-06-01 downloaded from the CCDC.
;
_cell_angle_alpha 90
_cell_angle_beta 92.737(16)
_cell_angle_gamma 90
_cell_formula_units_Z 4
_cell_length_a 7.179(2)
_cell_length_b 15.131(6)
_cell_length_c 26.209(11)
_cell_measurement_reflns_used 3213
_cell_measurement_temperature 150(2)
_cell_measurement_theta_max 23.61
_cell_measurement_theta_min 2.91
_cell_volume 2843.7(18)
_computing_molecular_graphics 'Olex2 (Dolomanov et al., 2009)'
_computing_publication_material 'Olex2 (Dolomanov et al., 2009)'
_computing_structure_refinement 'XL (Sheldrick, 2008)'
_computing_structure_solution 'SHELXT 2018/2 (Sheldrick, 2018)'
_diffrn_ambient_temperature 150.15
_diffrn_measured_fraction_theta_full 0.997
_diffrn_measured_fraction_theta_max 0.995
_diffrn_measurement_device_type 'Bruker APEX-II CCD'
_diffrn_measurement_method '\f and \w scans'
_diffrn_radiation_type MoK\a
_diffrn_radiation_wavelength 0.71075
_diffrn_reflns_av_R_equivalents 0.1031
_diffrn_reflns_av_unetI/netI 0.0981
_diffrn_reflns_Laue_measured_fraction_full 0.997
_diffrn_reflns_Laue_measured_fraction_max 0.995
_diffrn_reflns_limit_h_max 8
_diffrn_reflns_limit_h_min -8
_diffrn_reflns_limit_k_max 19
_diffrn_reflns_limit_k_min -18
_diffrn_reflns_limit_l_max 32
_diffrn_reflns_limit_l_min -32
_diffrn_reflns_number 22836
_diffrn_reflns_point_group_measured_fraction_full 0.997
_diffrn_reflns_point_group_measured_fraction_max 0.993
_diffrn_reflns_theta_full 25.243
_diffrn_reflns_theta_max 26.550
_diffrn_reflns_theta_min 2.909
_exptl_absorpt_coefficient_mu 1.484
_exptl_absorpt_correction_type multi-scan
_exptl_crystal_colour yellow
_exptl_crystal_density_diffrn 1.346
_exptl_crystal_description BLOCK
_exptl_crystal_F_000 1184
_exptl_transmission_factor_max 0.987
_exptl_transmission_factor_min 0.253
_platon_squeeze_details
;
TITL g129_5br2_3_0m_a.res in P1 New:I2
CELL    7.1790   15.1310   26.2090     90.00     92.74     90.00
SPGR I2
# Solvent Accessible Volume =       233
# Electrons Found in S.A.V. =        71
# Note: Atoms in Void are Labelled as Cxxx and Qxxx for all Others
Q101 0.438 0.220 0.222 !       5.73 eA-3
Q102 0.090 0.597 0.243 !       4.23 eA-3
Q103 0.603 0.809 0.436 !       2.96 eA-3
Q104 0.691 0.256 0.127 !       2.83 eA-3
Q105 0.755 0.514 0.089 !       2.57 eA-3
Q106 0.810 0.580 0.114 !       2.36 eA-3
Q107 0.101 0.485 0.243 !       2.36 eA-3
Q108 0.413 0.698 0.393 !       1.86 eA-3
Q109 0.059 0.336 0.296 !       1.73 eA-3
Q110 0.902 0.378 0.042 !       1.72 eA-3
C111 0.782 0.321 0.068 !       1.67 eA-3
Q112 0.274 0.922 0.479 !       1.66 eA-3
Q113 1.010 0.653 0.226 !       1.62 eA-3
Q114 0.797 0.328 0.366 !       1.57 eA-3
Q115 0.963 0.411 0.023 !       1.49 eA-3
Q116 0.819 0.252 0.073 !       1.46 eA-3
Q117 0.946 0.623 0.264 !       1.44 eA-3
Q118 0.849 0.438 0.039 !       1.43 eA-3
Q119 0.523 0.512 0.053 !       1.33 eA-3
Q120 0.385 0.780 0.423 !       1.29 eA-3
Q121 0.643 0.769 0.486 !       1.28 eA-3
Q122 0.180 0.248 0.027 !       1.26 eA-3
Q123 0.805 0.772 0.477 !       1.25 eA-3
Q124 0.942 0.278 0.183 !       1.24 eA-3
Q125 0.498 0.376-0.001 !       1.19 eA-3
C126 1.001 0.359 0.003 !       1.18 eA-3
Q127 0.055 0.707 0.201 !       1.17 eA-3
Q128 0.370 0.470 0.038 !       1.15 eA-3
Q129 0.065 0.529 0.032 !       1.12 eA-3
Q130 0.123 0.206 0.179 !       1.10 eA-3
Q131 0.952 0.564 0.005 !       1.09 eA-3
C132 0.574 0.403 0.026 !       1.08 eA-3
Q133 0.089 0.409 0.030 !       1.08 eA-3
C134 0.604 0.465-0.001 !       1.06 eA-3
Q135 0.095 0.007 0.478 !       1.05 eA-3
Q136 0.994 0.762 0.250 !       0.95 eA-3
Q137 0.095 0.477 0.042 !       0.93 eA-3
Q138 0.527 0.985 0.453 !       0.92 eA-3
Q139 0.756 0.480 0.017 !       0.91 eA-3
Q140 0.245 0.190 0.143 !       0.91 eA-3
Q141 0.339 0.578 0.312 !       0.90 eA-3
Q142 0.379 0.339 0.495 !       0.89 eA-3
Q143 0.689 0.348 0.097 !       0.89 eA-3
Q144 0.685 0.373 0.270 !       0.87 eA-3
Q145 0.335 0.229 0.266 !       0.87 eA-3
Q146 0.308 0.387 0.364 !       0.87 eA-3
Q147 0.711 0.609 0.173 !       0.86 eA-3
Q148 0.600 0.332 0.410 !       0.86 eA-3
Q149 0.344 0.468 0.358 !       0.85 eA-3
Q150 0.939 0.302 0.100 !       0.82 eA-3
Q151 0.971 0.327 0.034 !       0.81 eA-3
Q152 1.000 0.656 0.003 !       0.81 eA-3
Q153 0.982 0.599 0.211 !       0.81 eA-3
Q154 0.929 0.237 0.102 !       0.81 eA-3
Q155 0.146 0.378-0.001 !       0.80 eA-3
Q156 0.024 0.831 0.421 !       0.80 eA-3
Q157 0.594 0.045 0.423 !       0.79 eA-3
Q158 0.050 0.373 0.392 !       0.78 eA-3
Q159 0.871 0.022 0.476 !       0.77 eA-3
Q160 0.160 0.264 0.211 !       0.77 eA-3
Q161 0.475 0.517 0.089 !       0.77 eA-3
Q162 0.282 0.910 0.244 !       0.76 eA-3
Q163 0.099 0.797 0.082 !       0.76 eA-3
Q164 0.476 0.438 0.054 !       0.76 eA-3
Q165 0.222 0.343 0.151 !       0.76 eA-3
Q166 0.722 0.843 0.651 !       0.76 eA-3
Q167 0.193 0.283 0.310 !       0.75 eA-3
Q168 0.627 0.312 0.308 !       0.75 eA-3
Q169 0.777 0.346 0.854 !       0.74 eA-3
Q170 0.906 0.043 0.295 !       0.74 eA-3
Q171 0.457 0.798 0.140 !       0.74 eA-3
Q172 0.841 0.452 0.442 !       0.74 eA-3
Q173 0.718 0.187 0.052 !       0.73 eA-3
Q174 0.759 0.919 0.195 !       0.73 eA-3
Q175 0.907 0.523 0.373 !       0.73 eA-3
Q176 0.280 0.345 0.445 !       0.73 eA-3
Q177 0.720 0.343 0.554 !       0.72 eA-3
Q178 0.685 0.391 0.340 !       0.71 eA-3
Q179 0.781 0.925 0.465 !       0.70 eA-3
Q180 0.690 0.545 0.150 !       0.70 eA-3
Q181 0.092 0.798 0.821 !       0.70 eA-3
Q182 0.655 0.786 0.287 !       0.70 eA-3
Q183 0.155 0.286 0.787 !       0.70 eA-3
Q184 0.991 0.365 0.079 !       0.70 eA-3
Q185 0.154 0.042 0.257 !       0.69 eA-3
Q186 1.009 0.955 0.427 !       0.69 eA-3
Q187 0.131 0.994 0.172 !       0.69 eA-3
Q188 0.453 0.228 0.276 !       0.69 eA-3
Q189 0.660 0.319 0.362 !       0.68 eA-3
C190 0.369 0.950 0.494 !       0.68 eA-3
Q191 0.073 0.388 0.465 !       0.68 eA-3
Q192 0.487 0.263 0.138 !       0.67 eA-3
Q193 0.947 0.270 0.236 !       0.67 eA-3
Q194 0.289 0.184 0.228 !       0.67 eA-3
Q195 0.228 0.315 0.000 !       0.67 eA-3
Q196 0.191 0.029 0.155 !       0.66 eA-3
Q197 0.905 0.701 0.294 !       0.66 eA-3
Q198 0.623 0.156 0.261 !       0.66 eA-3
Q199 0.500 0.595 0.251 !       0.66 eA-3
;
_refine_diff_density_max 3.305
_refine_diff_density_min -1.512
_refine_diff_density_rms 0.204
_refine_ls_abs_structure_details
;
 Refined as an inversion twin.
;
_refine_ls_abs_structure_Flack 0.08(4)
_refine_ls_extinction_method none
_refine_ls_goodness_of_fit_ref 1.399
_refine_ls_hydrogen_treatment constr
_refine_ls_matrix_type full
_refine_ls_number_parameters 333
_refine_ls_number_reflns 5867
_refine_ls_number_restraints 19
_refine_ls_restrained_S_all 1.396
_refine_ls_R_factor_all 0.1774
_refine_ls_R_factor_gt 0.1340
_refine_ls_shift/su_max 0.001
_refine_ls_shift/su_mean 0.000
_refine_ls_structure_factor_coef Fsqd
_refine_ls_weighting_details 'w=1/[\s^2^(Fo^2^)+(0.2000P)^2^] where P=(Fo^2^+2Fc^2^)/3'
_refine_ls_weighting_scheme calc
_refine_ls_wR_factor_gt 0.3476
_refine_ls_wR_factor_ref 0.3844
_reflns_Friedel_coverage 0.920
_reflns_Friedel_fraction_full 0.996
_reflns_Friedel_fraction_max 0.990
_reflns_number_gt 3954
_reflns_number_total 5867
_reflns_threshold_expression 'I > 2\s(I)'
_cod_data_source_file d1ob00888a2.cif
_cod_data_source_block g129_5br2_3
_cod_depositor_comments
;
The following automatic conversions were performed:

data item '_exptl_absorpt_correction_type' value 'MULTI-SCAN' was
changed to 'multi-scan' in accordance with the
/home/data/users/saulius/crontab/automatic-downloads/rss-feeds/RSC/lib/dictionaries/cif_core.dic
dictionary named 'cif_core.dic' version 2.4.2 last updated on
2011-04-26.

Automatic conversion script
Id: cif_fix_values 7556 2019-12-06 15:28:31Z antanas 

 Adding full bibliography for 7158108--7158109.cif.
;
_cod_original_formula_sum 'C32 H26 Br N O4.50'
_cod_database_code 7158108
_shelx_shelxl_version_number 2018/3
_shelx_space_group_comment
;
The symmetry employed for this shelxl refinement is uniquely defined
by the following loop, which should always be used as a source of
symmetry information in preference to the above space-group names.
They are only intended as comments.
;
_olex2_refinement_description
;
1. Twinned data refinement
 Scales: 0.92(4)
 0.08(4)
2. Fixed Uiso
 At 1.2 times of:
  All C(H) groups, All C(H,H) groups, All N(H) groups
 At 1.5 times of:
  All C(H,H,H) groups
3. Uiso/Uaniso restraints and constraints
: with sigma of 0.001 and sigma for terminal atoms of 0.002
: with sigma of 0.001 and sigma for terminal atoms of 0.002
Uanis(O10) \\sim Ueq: with sigma of 0.001 and sigma for terminal atoms of 0.002
Uanis(C19) \\sim Ueq: with sigma of 0.001 and sigma for terminal atoms of 0.002
: with sigma of 0.001 and sigma for terminal atoms of 0.002
Uanis(O6) \\sim Ueq: with sigma of 0.001 and sigma for terminal atoms of 0.002
4. Others
 Fixed Sof: O6(0.75) O10(0.75)
 Fixed Uiso: C17(0.05) C20(0.05) C31(0.05) C6(0.05)
5.a Riding coordinates:
 N00P(H00P)
5.b Secondary CH2 refined with riding coordinates:
 C013(H01A,H01B)
5.c Aromatic/amide H refined with riding coordinates:
 C00O(H00O), C00Q(H00Q), C011(H011), C019(H019), C01B(H01C), C01E(H01E),
 C01J(H01J), C01M(H01M), C01N(H01N), C01P(H01P), C01R(H01R)
5.d Idealised Me refined as rotating group:
 C17(H17A,H17B,H17C), C20(H20A,H20B,H20C), C6(H6A,H6B,H6C), C3(H3A,H3B,H3C)
;
_platon_squeeze_void_probe_radius 1.20
_olex2_submission_special_instructions 'No special instructions were received'

loop_
_space_group_symop_operation_xyz
'x, y, z'
'-x, y, -z'
'x+1/2, y+1/2, z+1/2'
'-x+1/2, y+1/2, -z+1/2'

loop_
_atom_site_label
_atom_site_type_symbol
_atom_site_fract_x
_atom_site_fract_y
_atom_site_fract_z
_atom_site_U_iso_or_equiv
_atom_site_adp_type
_atom_site_occupancy
_atom_site_site_symmetry_order
_atom_site_calc_flag
_atom_site_refinement_flags_posn
_atom_site_refinement_flags_adp
_atom_site_refinement_flags_occupancy
_atom_site_disorder_assembly
_atom_site_disorder_group
Br02 Br -0.2875(3) 0.03653(16) 0.39331(8) 0.0600(8) Uani 1 1 d . . . . .
O004 O -0.0068(14) -0.1684(8) 0.1656(4) 0.033(3) Uani 1 1 d . . . . .
O006 O 0.164(2) -0.0033(8) 0.1149(5) 0.049(3) Uani 1 1 d . . . . .
O007 O -0.2309(15) -0.1135(9) 0.2083(5) 0.043(3) Uani 1 1 d . . . . .
O6 O 0.176(4) 0.1954(17) 0.1288(10) 0.072(6) Uani 0.75 1 d . U P A 1
O10 O 0.024(7) 0.281(3) 0.1828(18) 0.144(14) Uani 0.75 1 d . U P A 1
N00P N 0.029(3) 0.1283(11) 0.1883(8) 0.059(5) Uani 1 1 d . . . . .
H00P H 0.089907 0.084359 0.174762 0.070 Uiso 1 1 d R . . . .
C009 C 0.2356(19) -0.2130(9) 0.0647(6) 0.024(3) Uani 1 1 d . . . . .
C00A C 0.223(2) -0.2371(10) 0.1172(6) 0.029(3) Uani 1 1 d . . . . .
C00D C 0.220(2) -0.1231(10) 0.0560(6) 0.029(3) Uani 1 1 d . . . . .
C00E C 0.188(2) -0.0799(10) 0.1067(6) 0.029(3) Uani 1 1 d . . . . .
C00J C 0.277(2) -0.1482(12) -0.0330(6) 0.034(4) Uani 1 1 d . . . . .
C00L C -0.066(2) -0.1081(11) 0.1989(6) 0.031(3) Uani 1 1 d . . . . .
C00N C -0.188(2) 0.0668(14) 0.3294(7) 0.046(5) Uani 1 1 d . . . . .
C00O C 0.278(2) -0.3663(12) 0.0385(8) 0.042(4) Uani 1 1 d . . . . .
H00O H 0.293240 -0.410304 0.013235 0.050 Uiso 1 1 calc R . . . .
C00Q C 0.272(3) -0.3890(12) 0.0919(7) 0.040(4) Uani 1 1 d . . . . .
H00Q H 0.289744 -0.449222 0.101203 0.048 Uiso 1 1 calc R . . . .
C00S C 0.2607(19) -0.2754(10) 0.0252(6) 0.027(3) Uani 1 1 d . . . . .
C00V C 0.068(2) -0.0509(13) 0.2260(6) 0.042(4) Uani 1 1 d . . . . .
C010 C 0.187(2) -0.1563(11) 0.1471(6) 0.029(3) Uani 1 1 d . . . . .
C011 C 0.241(2) -0.3266(11) 0.1317(6) 0.033(3) Uani 1 1 d . . . . .
H011 H 0.233105 -0.344653 0.166274 0.039 Uiso 1 1 calc R . . . .
C013 C 0.3204(19) -0.1385(11) 0.1926(6) 0.029(3) Uani 1 1 d . . . . .
H01A H 0.336818 -0.193158 0.213059 0.035 Uiso 1 1 calc R . . . .
H01B H 0.443626 -0.121449 0.180299 0.035 Uiso 1 1 calc R . . . .
C016 C 0.242(2) -0.0875(11) 0.0082(7) 0.031(3) Uani 1 1 d . . . . .
C019 C -0.092(2) 0.0004(13) 0.3034(7) 0.041(4) Uani 1 1 d . . . . .
H019 H -0.078676 -0.057463 0.317186 0.049 Uiso 1 1 calc R . . . .
C17 C 0.219(3) 0.3470(14) 0.1046(8) 0.050 Uiso 1 1 d . . . . .
H17A H 0.111147 0.338332 0.080775 0.075 Uiso 1 1 calc GR . . . .
H17B H 0.301489 0.391901 0.091000 0.075 Uiso 1 1 calc GR . . . .
H17C H 0.176062 0.366635 0.137712 0.075 Uiso 1 1 calc GR . . . .
C01B C 0.237(2) 0.0046(12) -0.0024(7) 0.041(4) Uani 1 1 d . . . . .
H01C H 0.215043 0.045547 0.024123 0.050 Uiso 1 1 calc R . . . .
C01D C -0.0177(19) 0.0226(12) 0.2567(6) 0.037(4) Uani 1 1 d . . . . .
C19 C 0.048(6) 0.214(3) 0.1647(14) 0.098(10) Uani 1 1 d . U . . .
C01E C 0.281(2) -0.2425(12) -0.0227(7) 0.037(4) Uani 1 1 d . . . . .
H01E H 0.297324 -0.282344 -0.050099 0.044 Uiso 1 1 calc R . . . .
C20 C 0.367(3) 0.2331(15) 0.0598(8) 0.050 Uiso 1 1 d . U . . .
H20A H 0.463916 0.271232 0.046543 0.075 Uiso 1 1 calc GR . . . .
H20B H 0.255323 0.235641 0.036811 0.075 Uiso 1 1 calc GR . . . .
H20C H 0.412615 0.172130 0.061933 0.075 Uiso 1 1 calc GR . . . .
C01F C 0.251(2) -0.0669(10) 0.2254(6) 0.031(3) Uani 1 1 d . . . . .
C01J C 0.299(2) -0.0223(13) -0.0892(7) 0.043(4) Uani 1 1 d . . . . .
H01J H 0.320380 0.002015 -0.121793 0.052 Uiso 1 1 calc R . . . .
C01M C -0.206(3) 0.1528(13) 0.3097(8) 0.046(5) Uani 1 1 d . . . . .
H01M H -0.269739 0.197152 0.327792 0.055 Uiso 1 1 calc R . . . .
C01N C 0.306(2) -0.1164(14) -0.0832(8) 0.046(5) Uani 1 1 d . . . . .
H01N H 0.329367 -0.154975 -0.110794 0.055 Uiso 1 1 calc R . . . .
C01P C -0.132(3) 0.1712(14) 0.2647(8) 0.047(5) Uani 1 1 d . . . . .
H01P H -0.142752 0.229711 0.251753 0.056 Uiso 1 1 calc R . . . .
C01R C 0.262(2) 0.0342(17) -0.0502(8) 0.054(5) Uani 1 1 d . . . . .
H01R H 0.254731 0.095795 -0.056893 0.064 Uiso 1 1 calc R . . . .
C01X C -0.043(3) 0.1105(13) 0.2371(9) 0.051(5) Uani 1 1 d . . . . .
C31 C 0.320(3) 0.2638(15) 0.1112(8) 0.050 Uiso 1 1 d . U . . .
C6 C 0.520(3) 0.2516(14) 0.1501(8) 0.050 Uiso 1 1 d . U . . .
H6A H 0.522991 0.297346 0.176607 0.075 Uiso 1 1 calc GR . . . .
H6B H 0.629827 0.257268 0.129646 0.075 Uiso 1 1 calc GR . . . .
H6C H 0.519600 0.193114 0.166245 0.075 Uiso 1 1 calc GR . . . .
C3 C 0.399(3) -0.0163(16) 0.2573(10) 0.059(6) Uani 1 1 d . . . . .
H3A H 0.471318 0.020763 0.234808 0.089 Uiso 1 1 calc GR . . . .
H3B H 0.482431 -0.058336 0.275373 0.089 Uiso 1 1 calc GR . . . .
H3C H 0.338515 0.021099 0.282143 0.089 Uiso 1 1 calc GR . . . .

loop_
_atom_site_aniso_label
_atom_site_aniso_U_11
_atom_site_aniso_U_22
_atom_site_aniso_U_33
_atom_site_aniso_U_23
_atom_site_aniso_U_13
_atom_site_aniso_U_12
Br02 0.0510(11) 0.0769(15) 0.0536(11) -0.0284(11) 0.0162(8) 0.0000(11)
O004 0.022(5) 0.037(6) 0.039(6) -0.020(5) 0.006(4) 0.007(5)
O006 0.069(9) 0.027(6) 0.051(8) -0.015(5) 0.006(7) 0.001(6)
O007 0.021(5) 0.050(8) 0.058(8) -0.021(6) 0.012(5) -0.005(5)
O6 0.072(6) 0.071(6) 0.072(6) -0.0006(15) 0.0044(15) -0.0007(15)
O10 0.145(14) 0.143(14) 0.144(14) -0.001(3) 0.008(3) 0.000(3)
N00P 0.069(11) 0.028(8) 0.081(13) -0.027(8) 0.037(10) -0.007(8)
C009 0.016(6) 0.022(7) 0.034(8) -0.014(6) -0.006(5) -0.001(5)
C00A 0.036(8) 0.020(7) 0.031(8) -0.005(6) 0.005(6) -0.006(6)
C00D 0.029(7) 0.023(8) 0.034(8) -0.004(6) 0.007(6) -0.004(6)
C00E 0.037(8) 0.018(7) 0.033(8) -0.009(6) 0.007(7) 0.009(6)
C00J 0.028(8) 0.037(9) 0.037(8) -0.001(7) 0.001(7) 0.007(7)
C00L 0.023(7) 0.033(9) 0.039(9) -0.012(7) 0.010(6) 0.003(6)
C00N 0.018(7) 0.071(14) 0.049(10) -0.037(9) 0.012(7) -0.002(7)
C00O 0.029(8) 0.025(8) 0.071(12) -0.015(8) 0.000(8) 0.008(6)
C00Q 0.058(11) 0.028(9) 0.033(8) -0.003(7) 0.000(8) -0.009(8)
C00S 0.018(6) 0.026(8) 0.037(8) -0.009(6) 0.001(6) -0.006(6)
C00V 0.038(9) 0.057(12) 0.031(8) -0.031(8) 0.008(7) -0.001(8)
C010 0.023(7) 0.033(9) 0.030(7) -0.003(6) -0.006(6) 0.004(6)
C011 0.035(8) 0.029(8) 0.035(8) -0.011(6) 0.010(7) 0.003(7)
C013 0.015(6) 0.038(9) 0.034(8) -0.009(7) 0.004(6) 0.006(6)
C016 0.017(6) 0.032(8) 0.045(9) -0.013(7) -0.007(6) -0.002(6)
C019 0.039(9) 0.043(10) 0.041(9) -0.014(7) -0.002(8) 0.006(7)
C01B 0.045(9) 0.042(10) 0.037(9) 0.000(7) -0.004(8) -0.001(8)
C01D 0.023(6) 0.043(11) 0.045(9) -0.027(8) 0.008(6) 0.000(7)
C19 0.098(10) 0.098(10) 0.098(10) -0.0003(15) 0.0050(15) -0.0001(15)
C01E 0.042(9) 0.038(10) 0.031(8) -0.006(7) 0.003(7) 0.003(7)
C01F 0.030(8) 0.026(8) 0.037(8) -0.012(6) 0.006(7) -0.007(6)
C01J 0.041(10) 0.057(12) 0.032(9) 0.003(8) -0.010(8) -0.009(9)
C01M 0.040(9) 0.041(11) 0.057(11) -0.019(9) 0.009(8) -0.008(8)
C01N 0.022(8) 0.057(12) 0.057(11) 0.010(9) -0.017(8) 0.007(8)
C01P 0.042(9) 0.043(11) 0.057(11) -0.019(9) 0.020(8) 0.000(8)
C01R 0.041(9) 0.056(12) 0.061(11) 0.035(12) -0.014(8) 0.005(11)
C01X 0.047(10) 0.039(11) 0.069(13) -0.029(10) 0.030(10) -0.019(9)
C3 0.052(11) 0.053(13) 0.072(14) -0.018(11) -0.015(11) 0.003(10)

loop_
_atom_type_symbol
_atom_type_description
_atom_type_scat_dispersion_real
_atom_type_scat_dispersion_imag
_atom_type_scat_source
C C 0.0033 0.0016 'International Tables Vol C Tables 4.2.6.8 and 6.1.1.4'
H H 0.0000 0.0000 'International Tables Vol C Tables 4.2.6.8 and 6.1.1.4'
Br Br -0.2901 2.4595 'International Tables Vol C Tables 4.2.6.8 and 6.1.1.4'
N N 0.0061 0.0033 'International Tables Vol C Tables 4.2.6.8 and 6.1.1.4'
O O 0.0106 0.0060 'International Tables Vol C Tables 4.2.6.8 and 6.1.1.4'

loop_
_geom_angle_atom_site_label_1
_geom_angle_atom_site_label_2
_geom_angle_atom_site_label_3
_geom_angle
_geom_angle_site_symmetry_1
_geom_angle_site_symmetry_3
_geom_angle_publ_flag
C00L O004 C010 116.9(12) . . ?
C19 O6 C31 123(3) . . ?
C19 N00P H00P 116.5 . . ?
C01X N00P H00P 115.2 . . ?
C01X N00P C19 127(2) . . ?
C00D C009 C00A 113.6(13) . . ?
C00D C009 C00S 123.1(15) . . ?
C00S C009 C00A 123.3(14) . . ?
C009 C00A C010 108.6(13) . . ?
C011 C00A C009 119.6(14) . . ?
C011 C00A C010 131.7(15) . . ?
C009 C00D C00E 107.2(14) . . ?
C016 C00D C009 121.5(15) . . ?
C016 C00D C00E 131.2(14) . . ?
O006 C00E C00D 127.6(16) . . ?
O006 C00E C010 126.1(15) . . ?
C00D C00E C010 106.3(12) . . ?
C016 C00J C01E 119.1(15) . . ?
C01N C00J C016 120.9(17) . . ?
C01N C00J C01E 120.0(16) . . ?
O004 C00L C00V 120.0(13) . . ?
O007 C00L O004 115.1(14) . . ?
O007 C00L C00V 124.3(14) . . ?
C019 C00N Br02 117.6(17) . . ?
C01M C00N Br02 120.8(12) . . ?
C01M C00N C019 121.5(18) . . ?
C00Q C00O H00O 121.2 . . ?
C00S C00O H00O 121.2 . . ?
C00S C00O C00Q 117.5(16) . . ?
C00O C00Q H00Q 117.9 . . ?
C011 C00Q C00O 124.2(17) . . ?
C011 C00Q H00Q 117.9 . . ?
C009 C00S C00O 118.5(16) . . ?
C01E C00S C009 116.8(15) . . ?
C01E C00S C00O 124.5(16) . . ?
C00L C00V C01D 114.9(14) . . ?
C01F C00V C00L 120.8(14) . . ?
C01F C00V C01D 124.2(14) . . ?
O004 C010 C00E 110.1(12) . . ?
O004 C010 C013 109.0(12) . . ?
C00A C010 O004 104.9(12) . . ?
C00A C010 C00E 104.1(13) . . ?
C00A C010 C013 116.2(13) . . ?
C013 C010 C00E 112.1(13) . . ?
C00A C011 C00Q 116.8(15) . . ?
C00A C011 H011 121.6 . . ?
C00Q C011 H011 121.6 . . ?
C010 C013 H01A 109.3 . . ?
C010 C013 H01B 109.3 . . ?
H01A C013 H01B 108.0 . . ?
C01F C013 C010 111.4(12) . . ?
C01F C013 H01A 109.3 . . ?
C01F C013 H01B 109.3 . . ?
C00D C016 C00J 117.4(15) . . ?
C00D C016 C01B 124.0(15) . . ?
C01B C016 C00J 118.6(17) . . ?
C00N C019 H019 121.1 . . ?
C01D C019 C00N 117.8(19) . . ?
C01D C019 H019 121.1 . . ?
H17A C17 H17B 109.5 . . ?
H17A C17 H17C 109.5 . . ?
H17B C17 H17C 109.5 . . ?
C31 C17 H17A 109.5 . . ?
C31 C17 H17B 109.5 . . ?
C31 C17 H17C 109.5 . . ?
C016 C01B H01C 119.9 . . ?
C01R C01B C016 120.2(19) . . ?
C01R C01B H01C 119.9 . . ?
C019 C01D C00V 118.0(17) . . ?
C019 C01D C01X 119.3(15) . . ?
C01X C01D C00V 122.3(16) . . ?
O6 C19 N00P 101(3) . . ?
O10 C19 O6 126(4) . . ?
O10 C19 N00P 127(4) . . ?
C00J C01E H01E 119.1 . . ?
C00S C01E C00J 121.8(15) . . ?
C00S C01E H01E 119.1 . . ?
H20A C20 H20B 109.5 . . ?
H20A C20 H20C 109.5 . . ?
H20B C20 H20C 109.5 . . ?
C31 C20 H20A 109.5 . . ?
C31 C20 H20B 109.5 . . ?
C31 C20 H20C 109.5 . . ?
C00V C01F C013 120.0(13) . . ?
C00V C01F C3 124.2(15) . . ?
C013 C01F C3 115.8(14) . . ?
C01N C01J H01J 118.4 . . ?
C01R C01J H01J 118.4 . . ?
C01R C01J C01N 123.1(19) . . ?
C00N C01M H01M 120.7 . . ?
C01P C01M C00N 118.6(18) . . ?
C01P C01M H01M 120.7 . . ?
C00J C01N C01J 115.4(19) . . ?
C00J C01N H01N 122.3 . . ?
C01J C01N H01N 122.3 . . ?
C01M C01P H01P 118.4 . . ?
C01M C01P C01X 123(2) . . ?
C01X C01P H01P 118.4 . . ?
C01B C01R C01J 122(2) . . ?
C01B C01R H01R 119.1 . . ?
C01J C01R H01R 119.1 . . ?
N00P C01X C01D 117.0(15) . . ?
C01P C01X N00P 124(2) . . ?
C01P C01X C01D 119.5(19) . . ?
O6 C31 C6 107.3(17) . . ?
C17 C31 O6 105.9(18) . . ?
C17 C31 C20 107.3(18) . . ?
C17 C31 C6 123.8(18) . . ?
C20 C31 O6 104.2(18) . . ?
C20 C31 C6 106.7(17) . . ?
C31 C6 H6A 109.5 . . ?
C31 C6 H6B 109.5 . . ?
C31 C6 H6C 109.5 . . ?
H6A C6 H6B 109.5 . . ?
H6A C6 H6C 109.5 . . ?
H6B C6 H6C 109.5 . . ?
C01F C3 H3A 109.5 . . ?
C01F C3 H3B 109.5 . . ?
C01F C3 H3C 109.5 . . ?
H3A C3 H3B 109.5 . . ?
H3A C3 H3C 109.5 . . ?
H3B C3 H3C 109.5 . . ?

loop_
_geom_bond_atom_site_label_1
_geom_bond_atom_site_label_2
_geom_bond_distance
_geom_bond_site_symmetry_2
_geom_bond_publ_flag
Br02 C00N 1.91(2) . ?
O004 C00L 1.345(18) . ?
O004 C010 1.504(19) . ?
O006 C00E 1.193(19) . ?
O007 C00L 1.225(19) . ?
O6 C19 1.38(4) . ?
O6 C31 1.55(3) . ?
O10 C19 1.14(6) . ?
N00P H00P 0.8807 . ?
N00P C19 1.44(4) . ?
N00P C01X 1.43(3) . ?
C009 C00A 1.43(2) . ?
C009 C00D 1.38(2) . ?
C009 C00S 1.42(2) . ?
C00A C010 1.48(2) . ?
C00A C011 1.41(2) . ?
C00D C00E 1.51(2) . ?
C00D C016 1.38(2) . ?
C00E C010 1.57(2) . ?
C00J C016 1.45(2) . ?
C00J C01E 1.45(3) . ?
C00J C01N 1.43(3) . ?
C00L C00V 1.45(2) . ?
C00N C019 1.41(2) . ?
C00N C01M 1.40(3) . ?
C00O H00O 0.9500 . ?
C00O C00Q 1.44(3) . ?
C00O C00S 1.42(3) . ?
C00Q H00Q 0.9500 . ?
C00Q C011 1.43(2) . ?
C00S C01E 1.37(2) . ?
C00V C01D 1.52(2) . ?
C00V C01F 1.34(2) . ?
C010 C013 1.52(2) . ?
C011 H011 0.9500 . ?
C013 H01A 0.9900 . ?
C013 H01B 0.9900 . ?
C013 C01F 1.48(2) . ?
C016 C01B 1.42(2) . ?
C019 H019 0.9500 . ?
C019 C01D 1.40(3) . ?
C17 H17A 0.9800 . ?
C17 H17B 0.9800 . ?
C17 H17C 0.9800 . ?
C17 C31 1.46(3) . ?
C01B H01C 0.9500 . ?
C01B C01R 1.35(3) . ?
C01D C01X 1.43(3) . ?
C01E H01E 0.9500 . ?
C20 H20A 0.9800 . ?
C20 H20B 0.9800 . ?
C20 H20C 0.9800 . ?
C20 C31 1.48(3) . ?
C01F C3 1.53(3) . ?
C01J H01J 0.9500 . ?
C01J C01N 1.43(3) . ?
C01J C01R 1.37(3) . ?
C01M H01M 0.9500 . ?
C01M C01P 1.35(3) . ?
C01N H01N 0.9500 . ?
C01P H01P 0.9500 . ?
C01P C01X 1.35(2) . ?
C01R H01R 0.9500 . ?
C31 C6 1.73(3) . ?
C6 H6A 0.9800 . ?
C6 H6B 0.9800 . ?
C6 H6C 0.9800 . ?
C3 H3A 0.9800 . ?
C3 H3B 0.9800 . ?
C3 H3C 0.9800 . ?

loop_
_geom_torsion_atom_site_label_1
_geom_torsion_atom_site_label_2
_geom_torsion_atom_site_label_3
_geom_torsion_atom_site_label_4
_geom_torsion
_geom_torsion_site_symmetry_1
_geom_torsion_site_symmetry_2
_geom_torsion_site_symmetry_3
_geom_torsion_site_symmetry_4
_geom_torsion_publ_flag
Br02 C00N C019 C01D -179.5(11) . . . . ?
Br02 C00N C01M C01P 179.3(14) . . . . ?
O004 C00L C00V C01D 171.8(16) . . . . ?
O004 C00L C00V C01F -12(3) . . . . ?
O004 C010 C013 C01F -50.4(18) . . . . ?
O006 C00E C010 O004 68(2) . . . . ?
O006 C00E C010 C00A 180.0(17) . . . . ?
O006 C00E C010 C013 -54(2) . . . . ?
O007 C00L C00V C01D -17(3) . . . . ?
O007 C00L C00V C01F 159.1(19) . . . . ?
C009 C00A C010 O004 113.4(13) . . . . ?
C009 C00A C010 C00E -2.4(15) . . . . ?
C009 C00A C010 C013 -126.1(15) . . . . ?
C009 C00A C011 C00Q 0(2) . . . . ?
C009 C00D C00E O006 -178.4(17) . . . . ?
C009 C00D C00E C010 0.3(17) . . . . ?
C009 C00D C016 C00J 1(2) . . . . ?
C009 C00D C016 C01B -176.9(15) . . . . ?
C009 C00S C01E C00J 0(2) . . . . ?
C00A C009 C00D C00E -1.9(18) . . . . ?
C00A C009 C00D C016 175.8(14) . . . . ?
C00A C009 C00S C00O -1(2) . . . . ?
C00A C009 C00S C01E -176.6(14) . . . . ?
C00A C010 C013 C01F -168.7(14) . . . . ?
C00D C009 C00A C010 2.8(17) . . . . ?
C00D C009 C00A C011 -178.3(15) . . . . ?
C00D C009 C00S C00O 178.8(14) . . . . ?
C00D C009 C00S C01E 4(2) . . . . ?
C00D C00E C010 O004 -110.7(14) . . . . ?
C00D C00E C010 C00A 1.3(16) . . . . ?
C00D C00E C010 C013 127.7(13) . . . . ?
C00D C016 C01B C01R 178.7(15) . . . . ?
C00E C00D C016 C00J 178.3(15) . . . . ?
C00E C00D C016 C01B 0(3) . . . . ?
C00E C010 C013 C01F 71.7(17) . . . . ?
C00J C016 C01B C01R 1(2) . . . . ?
C00L O004 C010 C00A 172.6(13) . . . . ?
C00L O004 C010 C00E -75.9(16) . . . . ?
C00L O004 C010 C013 47.5(18) . . . . ?
C00L C00V C01D C019 77(2) . . . . ?
C00L C00V C01D C01X -96(2) . . . . ?
C00L C00V C01F C013 6(3) . . . . ?
C00L C00V C01F C3 -173.2(19) . . . . ?
C00N C019 C01D C00V -173.7(14) . . . . ?
C00N C019 C01D C01X -1(2) . . . . ?
C00N C01M C01P C01X 1(3) . . . . ?
C00O C00Q C011 C00A -3(3) . . . . ?
C00O C00S C01E C00J -174.7(15) . . . . ?
C00Q C00O C00S C009 -1(2) . . . . ?
C00Q C00O C00S C01E 173.8(16) . . . . ?
C00S C009 C00A C010 -176.9(13) . . . . ?
C00S C009 C00A C011 2(2) . . . . ?
C00S C009 C00D C00E 177.9(13) . . . . ?
C00S C009 C00D C016 -4(2) . . . . ?
C00S C00O C00Q C011 3(3) . . . . ?
C00V C01D C01X N00P -4(3) . . . . ?
C00V C01D C01X C01P 175.2(17) . . . . ?
C010 O004 C00L O007 171.3(15) . . . . ?
C010 O004 C00L C00V -17(2) . . . . ?
C010 C00A C011 C00Q 178.6(16) . . . . ?
C010 C013 C01F C00V 26(2) . . . . ?
C010 C013 C01F C3 -154.6(17) . . . . ?
C011 C00A C010 O004 -65(2) . . . . ?
C011 C00A C010 C00E 178.9(17) . . . . ?
C011 C00A C010 C013 55(2) . . . . ?
C016 C00D C00E O006 4(3) . . . . ?
C016 C00D C00E C010 -177.1(15) . . . . ?
C016 C00J C01E C00S -3(2) . . . . ?
C016 C00J C01N C01J 0(2) . . . . ?
C016 C01B C01R C01J -2(3) . . . . ?
C019 C00N C01M C01P 1(3) . . . . ?
C019 C01D C01X N00P -177.3(17) . . . . ?
C019 C01D C01X C01P 2(3) . . . . ?
C01D C00V C01F C013 -177.9(17) . . . . ?
C01D C00V C01F C3 3(3) . . . . ?
C19 O6 C31 C17 -43(3) . . . . ?
C19 O6 C31 C20 -156(3) . . . . ?
C19 O6 C31 C6 91(3) . . . . ?
C19 N00P C01X C01D -169(2) . . . . ?
C19 N00P C01X C01P 11(4) . . . . ?
C01E C00J C016 C00D 2(2) . . . . ?
C01E C00J C016 C01B -179.4(15) . . . . ?
C01E C00J C01N C01J 179.7(15) . . . . ?
C01F C00V C01D C019 -99(2) . . . . ?
C01F C00V C01D C01X 88(2) . . . . ?
C01M C00N C019 C01D -1(2) . . . . ?
C01M C01P C01X N00P 177(2) . . . . ?
C01M C01P C01X C01D -3(3) . . . . ?
C01N C00J C016 C00D -178.0(14) . . . . ?
C01N C00J C016 C01B 0(2) . . . . ?
C01N C00J C01E C00S 177.2(15) . . . . ?
C01N C01J C01R C01B 2(3) . . . . ?
C01R C01J C01N C00J -1(2) . . . . ?
C01X N00P C19 O6 161(2) . . . . ?
C01X N00P C19 O10 7(6) . . . . ?
C31 O6 C19 O10 5(6) . . . . ?
C31 O6 C19 N00P -148(2) . . . . ?

loop_
_platon_squeeze_void_nr
_platon_squeeze_void_average_x
_platon_squeeze_void_average_y
_platon_squeeze_void_average_z
_platon_squeeze_void_volume
_platon_squeeze_void_count_electrons
_platon_squeeze_void_content
1 -0.052 0.400 0.000 89 22 ' '
2 -0.057 0.900 0.500 89 22 ' '
3 0.086 0.660 0.248 16 7 ' '
4 0.413 0.160 0.252 16 7 ' '
5 0.586 0.160 0.748 16 7 ' '
6 0.913 0.660 0.752 16 7 ' '

loop_
_twin_individual_id
_twin_individual_mass_fraction_refined
1 0.92(4)
2 0.08(4)
